data_4072234
loop_
_publ_author_name
'Pinkas, J.'
'C\'isa\<rov\'a, I.'
'Gyepes, R.'
'Hor\'a\<cek, M.'
'Kubi\<sta, J.'
'\<Cejka, J.'
'G\'omez-Ruiz, S.'
'Hey-Hawkins, E.'
'Mach, K.'

_publ_section_title
;
 Insertion of Internal Alkynes and Ethene into Permethylated Singly
 Tucked-in Titanocene
;
_journal_issue 21
_journal_name_full Organometallics
_journal_page_first 5532
_journal_paper_doi 10.1021/om800691f
_journal_volume 27
_journal_year 2008
_chemical_compound_source 'synthesized by the authors'
_chemical_formula_moiety 'C26 H41 Cl Si Ti'
_chemical_formula_sum 'C26 H41 Cl Si Ti'
_chemical_formula_weight 465.03
_chemical_name_systematic
; 
 ? 
;
_space_group_IT_number 19
_symmetry_cell_setting orthorhombic
_symmetry_space_group_name_Hall 'P 2ac 2ab'
_symmetry_space_group_name_H-M 'P 21 21 21'
_atom_sites_solution_hydrogens difmap
_atom_sites_solution_primary direct
_atom_sites_solution_secondary difmap
_audit_creation_method SHELXL-97
_cell_angle_alpha 90.00
_cell_angle_beta 90.00
_cell_angle_gamma 90.00
_cell_formula_units_Z 4
_cell_length_a 10.4972(1)
_cell_length_b 11.3834(2)
_cell_length_c 20.9230(3)
_cell_measurement_reflns_used 3255
_cell_measurement_temperature 150(2)
_cell_measurement_theta_max 27.5
_cell_measurement_theta_min 1
_cell_volume 2500.17(6)
_computing_cell_refinement 'COLLECT and DENZO'
_computing_data_collection 'COLLECT (Hooft, 1998) and DENZO (Otwinowski & Minor, 1997)'
_computing_data_reduction 'COLLECT and DENZO'
_computing_structure_refinement 'SHELXL-97 (Sheldrick, 1997)'
_computing_structure_solution 'SIR92 (Altomare et al., 1994)'
_diffrn_ambient_temperature 150(2)
_diffrn_detector_area_resol_mean 9.091
_diffrn_measured_fraction_theta_full 0.999
_diffrn_measured_fraction_theta_max 0.999
_diffrn_measurement_device_type 'Nonius KappaCCD area detector'
_diffrn_measurement_method '\f and \w scans to fill the Ewald sphere'
_diffrn_radiation_monochromator graphite
_diffrn_radiation_source 'fine-focus sealed tube'
_diffrn_radiation_type MoK\a
_diffrn_radiation_wavelength 0.71073
_diffrn_reflns_av_R_equivalents 0.0360
_diffrn_reflns_av_sigmaI/netI 0.0183
_diffrn_reflns_limit_h_max 13
_diffrn_reflns_limit_h_min -13
_diffrn_reflns_limit_k_max 14
_diffrn_reflns_limit_k_min -14
_diffrn_reflns_limit_l_max 27
_diffrn_reflns_limit_l_min -27
_diffrn_reflns_number 36612
_diffrn_reflns_theta_full 27.48
_diffrn_reflns_theta_max 27.48
_diffrn_reflns_theta_min 1.95
_diffrn_standards_number 0
_exptl_absorpt_coefficient_mu 0.508
_exptl_absorpt_correction_type none
_exptl_crystal_colour red
_exptl_crystal_density_diffrn 1.235
_exptl_crystal_density_method 'not measured'
_exptl_crystal_description prism
_exptl_crystal_F_000 1000
_exptl_crystal_size_max 0.5
_exptl_crystal_size_mid 0.5
_exptl_crystal_size_min 0.3
_refine_diff_density_max 0.251
_refine_diff_density_min -0.228
_refine_diff_density_rms 0.041
_refine_ls_abs_structure_details 'Flack H D (1983), Acta Cryst. A39, 876-881'
_refine_ls_abs_structure_Flack -0.010(17)
_refine_ls_extinction_method none
_refine_ls_goodness_of_fit_ref 1.051
_refine_ls_hydrogen_treatment mixed
_refine_ls_matrix_type full
_refine_ls_number_parameters 283
_refine_ls_number_reflns 5736
_refine_ls_number_restraints 0
_refine_ls_restrained_S_all 1.051
_refine_ls_R_factor_all 0.0300
_refine_ls_R_factor_gt 0.0278
_refine_ls_shift/su_max 0.000
_refine_ls_shift/su_mean 0.000
_refine_ls_structure_factor_coef Fsqd
_refine_ls_weighting_details 'calc w=1/[\s^2^(Fo^2^)+(0.0399P)^2^+0.7576P] where P=(Fo^2^+2Fc^2^)/3'
_refine_ls_weighting_scheme calc
_refine_ls_wR_factor_gt 0.0710
_refine_ls_wR_factor_ref 0.0725
_reflns_number_gt 5510
_reflns_number_total 5736
_reflns_threshold_expression I>2\s(I)
_cod_data_source_file om800691f_si_002.cif
_cod_data_source_block jednontmsproppbms-mach
_cod_database_code 4072234

loop_
_symmetry_equiv_pos_as_xyz
'x, y, z'
'-x+1/2, -y, z+1/2'
'x+1/2, -y+1/2, -z'
'-x, y+1/2, -z+1/2'

loop_
_atom_site_label
_atom_site_type_symbol
_atom_site_fract_x
_atom_site_fract_y
_atom_site_fract_z
_atom_site_U_iso_or_equiv
_atom_site_adp_type
_atom_site_occupancy
_atom_site_symmetry_multiplicity
_atom_site_calc_flag
_atom_site_refinement_flags
Ti1 Ti 0.80254(2) 0.11466(2) 0.143755(12) 0.01692(7) Uani 1 1 d .
Cl1 Cl 0.92555(4) -0.00304(5) 0.21051(2) 0.03745(12) Uani 1 1 d .
Si1 Si 0.67408(6) -0.18787(4) 0.11907(3) 0.03779(14) Uani 1 1 d .
C1 C 0.85616(16) 0.13925(14) 0.03621(7) 0.0218(3) Uani 1 1 d .
C2 C 0.96071(16) 0.07644(15) 0.06346(8) 0.0253(3) Uani 1 1 d .
C3 C 1.02262(16) 0.15343(17) 0.10589(8) 0.0283(4) Uani 1 1 d .
C4 C 0.95906(17) 0.26156(16) 0.10559(8) 0.0269(4) Uani 1 1 d .
C5 C 0.85803(16) 0.25467(14) 0.06037(7) 0.0220(3) Uani 1 1 d .
C6 C 0.76048(18) 0.08527(16) -0.00757(8) 0.0288(4) Uani 1 1 d .
C7 C 1.0054(2) -0.04433(17) 0.04604(10) 0.0375(4) Uani 1 1 d .
H7A H 1.0857 -0.0391 0.0243 0.056 Uiso 1 1 calc R
H7B H 0.9439 -0.0809 0.0185 0.056 Uiso 1 1 calc R
H7C H 1.0151 -0.0904 0.0841 0.056 Uiso 1 1 calc R
C8 C 1.14493(18) 0.1291(2) 0.14084(10) 0.0449(5) Uani 1 1 d .
H8A H 1.2143 0.1665 0.1189 0.067 Uiso 1 1 calc R
H8B H 1.1594 0.0459 0.1424 0.067 Uiso 1 1 calc R
H8C H 1.1392 0.1594 0.1836 0.067 Uiso 1 1 calc R
C9 C 1.0094(2) 0.36964(19) 0.13856(9) 0.0404(5) Uani 1 1 d .
H9A H 1.0002 0.3609 0.1840 0.061 Uiso 1 1 calc R
H9B H 0.9623 0.4372 0.1246 0.061 Uiso 1 1 calc R
H9C H 1.0978 0.3797 0.1282 0.061 Uiso 1 1 calc R
C10 C 0.7889(2) 0.35649(15) 0.03024(9) 0.0342(4) Uani 1 1 d .
H10A H 0.8390 0.3875 -0.0042 0.051 Uiso 1 1 calc R
H10B H 0.7754 0.4166 0.0617 0.051 Uiso 1 1 calc R
H10C H 0.7082 0.3302 0.0141 0.051 Uiso 1 1 calc R
C11 C 0.58668(15) 0.11374(16) 0.18730(8) 0.0249(3) Uani 1 1 d .
C12 C 0.66712(14) 0.11072(15) 0.24083(7) 0.0233(3) Uani 1 1 d .
C13 C 0.73940(16) 0.21614(15) 0.24232(8) 0.0256(3) Uani 1 1 d .
C14 C 0.69798(18) 0.28794(14) 0.19124(8) 0.0280(3) Uani 1 1 d .
C15 C 0.60675(16) 0.22273(16) 0.15550(8) 0.0273(4) Uani 1 1 d .
C16 C 0.66556(18) 0.02353(16) 0.29464(8) 0.0317(4) Uani 1 1 d .
H16A H 0.5999 -0.0336 0.2872 0.048 Uiso 1 1 calc R
H16B H 0.6491 0.0636 0.3341 0.048 Uiso 1 1 calc R
H16C H 0.7466 -0.0153 0.2970 0.048 Uiso 1 1 calc R
C17 C 0.8317(2) 0.24850(19) 0.29422(9) 0.0398(5) Uani 1 1 d .
H17A H 0.7857 0.2777 0.3305 0.060 Uiso 1 1 calc R
H17B H 0.8887 0.3081 0.2789 0.060 Uiso 1 1 calc R
H17C H 0.8797 0.1803 0.3064 0.060 Uiso 1 1 calc R
C18 C 0.7203(2) 0.41805(16) 0.18792(11) 0.0425(5) Uani 1 1 d .
H18A H 0.6561 0.4580 0.2123 0.064 Uiso 1 1 calc R
H18B H 0.7163 0.4434 0.1442 0.064 Uiso 1 1 calc R
H18C H 0.8028 0.4360 0.2051 0.064 Uiso 1 1 calc R
C19 C 0.5215(2) 0.2670(2) 0.10305(11) 0.0418(5) Uani 1 1 d .
H19A H 0.5333 0.2198 0.0655 0.063 Uiso 1 1 calc R
H19B H 0.5426 0.3472 0.0935 0.063 Uiso 1 1 calc R
H19C H 0.4343 0.2624 0.1166 0.063 Uiso 1 1 calc R
C20 C 0.47762(17) 0.03351(19) 0.17228(9) 0.0346(4) Uani 1 1 d .
H20A H 0.4891 -0.0398 0.1942 0.052 Uiso 1 1 calc R
H20B H 0.4745 0.0196 0.1271 0.052 Uiso 1 1 calc R
H20C H 0.3994 0.0692 0.1859 0.052 Uiso 1 1 calc R
C21 C 0.70042(19) -0.02008(15) 0.02543(8) 0.0288(3) Uani 1 1 d .
C22 C 0.71138(17) -0.03357(14) 0.08959(8) 0.0247(3) Uani 1 1 d .
C23 C 0.6376(3) -0.1018(2) -0.02247(10) 0.0490(6) Uani 1 1 d .
H23A H 0.6094 -0.1717 -0.0010 0.073 Uiso 1 1 calc R
H23B H 0.6979 -0.1224 -0.0551 0.073 Uiso 1 1 calc R
H23C H 0.5659 -0.0630 -0.0416 0.073 Uiso 1 1 calc R
C24 C 0.5045(3) -0.2383(2) 0.10286(13) 0.0628(8) Uani 1 1 d .
H24A H 0.5061 -0.3145 0.0832 0.094 Uiso 1 1 calc R
H24B H 0.4634 -0.1834 0.0748 0.094 Uiso 1 1 calc R
H24C H 0.4584 -0.2426 0.1424 0.094 Uiso 1 1 calc R
C25 C 0.7865(3) -0.29056(18) 0.07743(12) 0.0600(7) Uani 1 1 d .
H25A H 0.8709 -0.2799 0.0941 0.090 Uiso 1 1 calc R
H25B H 0.7863 -0.2742 0.0324 0.090 Uiso 1 1 calc R
H25C H 0.7598 -0.3702 0.0845 0.090 Uiso 1 1 calc R
C26 C 0.6960(3) -0.22522(18) 0.20561(11) 0.0610(7) Uani 1 1 d .
H26A H 0.6964 -0.3090 0.2107 0.091 Uiso 1 1 calc R
H26B H 0.6274 -0.1922 0.2300 0.091 Uiso 1 1 calc R
H26C H 0.7755 -0.1936 0.2204 0.091 Uiso 1 1 calc R
H6A H 0.698(2) 0.1500(19) -0.0169(10) 0.035(5) Uiso 1 1 d .
H6B H 0.802(2) 0.0631(18) -0.0481(10) 0.035(5) Uiso 1 1 d .

loop_
_atom_site_aniso_label
_atom_site_aniso_U_11
_atom_site_aniso_U_22
_atom_site_aniso_U_33
_atom_site_aniso_U_23
_atom_site_aniso_U_13
_atom_site_aniso_U_12
Ti1 0.01643(12) 0.02000(12) 0.01432(11) 0.00181(10) -0.00037(10) -0.00040(10)
Cl1 0.0292(2) 0.0541(3) 0.0290(2) 0.0190(2) 0.00359(17) 0.0156(2)
Si1 0.0611(4) 0.0215(2) 0.0307(3) -0.00020(19) 0.0102(2) -0.0118(2)
C1 0.0261(8) 0.0254(8) 0.0140(7) 0.0008(6) 0.0030(6) -0.0065(6)
C2 0.0249(8) 0.0297(8) 0.0213(7) 0.0012(6) 0.0077(6) -0.0005(7)
C3 0.0203(7) 0.0437(10) 0.0210(8) 0.0031(7) 0.0027(6) -0.0053(7)
C4 0.0279(8) 0.0346(9) 0.0183(7) -0.0011(6) 0.0041(6) -0.0109(7)
C5 0.0271(8) 0.0216(8) 0.0172(7) 0.0015(6) 0.0042(6) -0.0053(6)
C6 0.0376(9) 0.0304(9) 0.0185(8) 0.0011(6) -0.0041(7) -0.0081(7)
C7 0.0389(11) 0.0336(10) 0.0398(10) -0.0001(8) 0.0135(8) 0.0083(8)
C8 0.0217(8) 0.0783(15) 0.0349(10) 0.0063(11) -0.0026(8) -0.0044(9)
C9 0.0422(10) 0.0492(12) 0.0299(9) -0.0121(9) 0.0072(8) -0.0243(9)
C10 0.0478(11) 0.0263(8) 0.0283(8) 0.0057(7) 0.0031(8) -0.0001(8)
C11 0.0196(7) 0.0318(8) 0.0233(7) -0.0004(7) 0.0030(6) 0.0013(7)
C12 0.0207(7) 0.0293(8) 0.0199(7) 0.0007(6) 0.0039(6) -0.0008(6)
C13 0.0266(8) 0.0304(9) 0.0197(7) -0.0038(6) 0.0048(6) -0.0018(7)
C14 0.0317(8) 0.0244(8) 0.0279(8) 0.0002(6) 0.0115(7) 0.0036(7)
C15 0.0226(8) 0.0322(8) 0.0270(8) 0.0016(7) 0.0046(6) 0.0077(7)
C16 0.0341(9) 0.0373(9) 0.0239(8) 0.0048(7) 0.0067(7) -0.0003(7)
C17 0.0427(11) 0.0497(11) 0.0270(9) -0.0093(8) 0.0008(8) -0.0151(9)
C18 0.0578(13) 0.0240(8) 0.0457(11) -0.0036(8) 0.0220(10) 0.0023(8)
C19 0.0296(9) 0.0515(12) 0.0444(11) 0.0155(10) -0.0008(9) 0.0094(9)
C20 0.0220(8) 0.0449(11) 0.0368(10) 0.0009(8) 0.0017(7) -0.0065(8)
C21 0.0332(8) 0.0273(8) 0.0260(8) -0.0007(6) -0.0012(7) -0.0085(8)
C22 0.0268(8) 0.0210(7) 0.0263(7) 0.0000(6) 0.0005(7) -0.0057(6)
C23 0.0706(15) 0.0456(12) 0.0308(10) -0.0002(9) -0.0081(10) -0.0304(11)
C24 0.0781(19) 0.0523(15) 0.0582(15) -0.0130(12) 0.0179(13) -0.0415(14)
C25 0.097(2) 0.0238(10) 0.0598(14) 0.0022(9) 0.0212(15) 0.0039(12)
C26 0.117(2) 0.0282(9) 0.0373(11) 0.0099(8) 0.0062(15) -0.0036(14)

loop_
_atom_type_symbol
_atom_type_description
_atom_type_scat_dispersion_real
_atom_type_scat_dispersion_imag
_atom_type_scat_source
C C 0.0033 0.0016 'International Tables Vol C Tables 4.2.6.8 and 6.1.1.4'
H H 0.0000 0.0000 'International Tables Vol C Tables 4.2.6.8 and 6.1.1.4'
Si Si 0.0817 0.0704 'International Tables Vol C Tables 4.2.6.8 and 6.1.1.4'
Cl Cl 0.1484 0.1585 'International Tables Vol C Tables 4.2.6.8 and 6.1.1.4'
Ti Ti 0.2776 0.4457 'International Tables Vol C Tables 4.2.6.8 and 6.1.1.4'

loop_
_geom_angle_atom_site_label_1
_geom_angle_atom_site_label_2
_geom_angle_atom_site_label_3
_geom_angle
C22 Ti1 Cl1 96.13(5)
C22 Ti1 C1 72.95(6)
Cl1 Ti1 C1 120.89(4)
C22 Ti1 C2 78.79(6)
Cl1 Ti1 C2 86.10(4)
C1 Ti1 C2 35.06(6)
C22 Ti1 C15 94.11(6)
Cl1 Ti1 C15 134.96(4)
C1 Ti1 C15 104.05(6)
C2 Ti1 C15 138.94(6)
C22 Ti1 C5 103.42(6)
Cl1 Ti1 C5 132.42(4)
C1 Ti1 C5 34.25(5)
C2 Ti1 C5 56.75(6)
C15 Ti1 C5 86.73(6)
C22 Ti1 C11 77.86(6)
Cl1 Ti1 C11 106.77(4)
C1 Ti1 C11 125.68(6)
C2 Ti1 C11 154.36(6)
C15 Ti1 C11 34.13(6)
C5 Ti1 C11 119.49(6)
C22 Ti1 C13 131.47(6)
Cl1 Ti1 C13 85.21(4)
C1 Ti1 C13 144.86(6)
C2 Ti1 C13 149.26(6)
C15 Ti1 C13 56.18(6)
C5 Ti1 C13 111.02(6)
C11 Ti1 C13 55.82(6)
C22 Ti1 C14 127.90(6)
Cl1 Ti1 C14 117.76(4)
C1 Ti1 C14 113.54(6)
C2 Ti1 C14 137.25(6)
C15 Ti1 C14 33.94(6)
C5 Ti1 C14 82.62(5)
C11 Ti1 C14 55.96(6)
C13 Ti1 C14 33.40(6)
C22 Ti1 C4 128.83(6)
Cl1 Ti1 C4 102.37(5)
C1 Ti1 C4 56.54(5)
C2 Ti1 C4 55.82(6)
C15 Ti1 C4 104.73(6)
C5 Ti1 C4 33.69(6)
C11 Ti1 C4 137.62(6)
C13 Ti1 C4 97.60(6)
C14 Ti1 C4 83.40(6)
C22 Ti1 C12 98.94(6)
Cl1 Ti1 C12 79.40(4)
C1 Ti1 C12 158.32(6)
C2 Ti1 C12 165.02(6)
C15 Ti1 C12 55.69(6)
C5 Ti1 C12 137.42(6)
C11 Ti1 C12 33.12(5)
C13 Ti1 C12 33.45(5)
C14 Ti1 C12 55.21(5)
C4 Ti1 C12 131.05(6)
C22 Ti1 C3 111.65(6)
Cl1 Ti1 C3 77.14(4)
C1 Ti1 C3 56.42(6)
C2 Ti1 C3 33.43(6)
C15 Ti1 C3 137.41(6)
C5 Ti1 C3 55.38(6)
C11 Ti1 C3 169.58(6)
C13 Ti1 C3 115.84(6)
C14 Ti1 C3 113.62(6)
C4 Ti1 C3 32.80(6)
C12 Ti1 C3 142.97(6)
C26 Si1 C25 103.30(13)
C26 Si1 C24 102.64(14)
C25 Si1 C24 108.55(13)
C26 Si1 C22 119.83(9)
C25 Si1 C22 107.18(9)
C24 Si1 C22 114.45(11)
C5 C1 C2 108.25(14)
C5 C1 C6 127.90(16)
C2 C1 C6 123.79(15)
C5 C1 Ti1 76.67(9)
C2 C1 Ti1 74.97(9)
C6 C1 Ti1 112.32(11)
C3 C2 C1 107.15(15)
C3 C2 C7 125.51(17)
C1 C2 C7 127.08(16)
C3 C2 Ti1 76.41(10)
C1 C2 Ti1 69.97(9)
C7 C2 Ti1 123.57(12)
C4 C3 C2 108.95(15)
C4 C3 C8 124.82(18)
C2 C3 C8 125.94(18)
C4 C3 Ti1 73.39(10)
C2 C3 Ti1 70.16(9)
C8 C3 Ti1 127.37(12)
C3 C4 C5 108.03(15)
C3 C4 C9 123.29(17)
C5 C4 C9 127.66(18)
C3 C4 Ti1 73.81(10)
C5 C4 Ti1 71.51(9)
C9 C4 Ti1 129.53(11)
C1 C5 C4 107.49(15)
C1 C5 C10 124.15(15)
C4 C5 C10 126.50(15)
C1 C5 Ti1 69.08(8)
C4 C5 Ti1 74.81(9)
C10 C5 Ti1 133.53(12)
C1 C6 C21 108.98(13)
C1 C6 H6A 105.0(12)
C21 C6 H6A 113.2(13)
C1 C6 H6B 109.4(13)
C21 C6 H6B 111.9(12)
H6A C6 H6B 108.1(17)
C2 C7 H7A 109.5
C2 C7 H7B 109.5
H7A C7 H7B 109.5
C2 C7 H7C 109.5
H7A C7 H7C 109.5
H7B C7 H7C 109.5
C3 C8 H8A 109.5
C3 C8 H8B 109.5
H8A C8 H8B 109.5
C3 C8 H8C 109.5
H8A C8 H8C 109.5
H8B C8 H8C 109.5
C4 C9 H9A 109.5
C4 C9 H9B 109.5
H9A C9 H9B 109.5
C4 C9 H9C 109.5
H9A C9 H9C 109.5
H9B C9 H9C 109.5
C5 C10 H10A 109.5
C5 C10 H10B 109.5
H10A C10 H10B 109.5
C5 C10 H10C 109.5
H10A C10 H10C 109.5
H10B C10 H10C 109.5
C12 C11 C15 107.78(15)
C12 C11 C20 127.77(16)
C15 C11 C20 123.13(16)
C12 C11 Ti1 74.90(9)
C15 C11 Ti1 71.61(9)
C20 C11 Ti1 129.31(12)
C11 C12 C13 108.57(15)
C11 C12 C16 127.47(15)
C13 C12 C16 123.24(15)
C11 C12 Ti1 71.98(9)
C13 C12 Ti1 72.33(9)
C16 C12 Ti1 129.25(11)
C14 C13 C12 107.91(15)
C14 C13 C17 127.11(17)
C12 C13 C17 124.61(16)
C14 C13 Ti1 73.74(9)
C12 C13 Ti1 74.22(9)
C17 C13 Ti1 123.29(12)
C13 C14 C15 107.61(15)
C13 C14 C18 123.86(18)
C15 C14 C18 126.52(18)
C13 C14 Ti1 72.87(9)
C15 C14 Ti1 70.78(9)
C18 C14 Ti1 134.51(13)
C11 C15 C14 107.97(15)
C11 C15 C19 123.06(17)
C14 C15 C19 127.51(17)
C11 C15 Ti1 74.26(9)
C14 C15 Ti1 75.28(9)
C19 C15 Ti1 127.23(13)
C12 C16 H16A 109.5
C12 C16 H16B 109.5
H16A C16 H16B 109.5
C12 C16 H16C 109.5
H16A C16 H16C 109.5
H16B C16 H16C 109.5
C13 C17 H17A 109.5
C13 C17 H17B 109.5
H17A C17 H17B 109.5
C13 C17 H17C 109.5
H17A C17 H17C 109.5
H17B C17 H17C 109.5
C14 C18 H18A 109.5
C14 C18 H18B 109.5
H18A C18 H18B 109.5
C14 C18 H18C 109.5
H18A C18 H18C 109.5
H18B C18 H18C 109.5
C15 C19 H19A 109.5
C15 C19 H19B 109.5
H19A C19 H19B 109.5
C15 C19 H19C 109.5
H19A C19 H19C 109.5
H19B C19 H19C 109.5
C11 C20 H20A 109.5
C11 C20 H20B 109.5
H20A C20 H20B 109.5
C11 C20 H20C 109.5
H20A C20 H20C 109.5
H20B C20 H20C 109.5
C22 C21 C23 128.39(16)
C22 C21 C6 120.24(15)
C23 C21 C6 111.32(14)
C21 C22 Si1 114.08(12)
C21 C22 Ti1 116.77(12)
Si1 C22 Ti1 128.14(9)
C21 C23 H23A 109.5
C21 C23 H23B 109.5
H23A C23 H23B 109.5
C21 C23 H23C 109.5
H23A C23 H23C 109.5
H23B C23 H23C 109.5
Si1 C24 H24A 109.5
Si1 C24 H24B 109.5
H24A C24 H24B 109.5
Si1 C24 H24C 109.5
H24A C24 H24C 109.5
H24B C24 H24C 109.5
Si1 C25 H25A 109.5
Si1 C25 H25B 109.5
H25A C25 H25B 109.5
Si1 C25 H25C 109.5
H25A C25 H25C 109.5
H25B C25 H25C 109.5
Si1 C26 H26A 109.5
Si1 C26 H26B 109.5
H26A C26 H26B 109.5
Si1 C26 H26C 109.5
H26A C26 H26C 109.5
H26B C26 H26C 109.5

loop_
_geom_bond_atom_site_label_1
_geom_bond_atom_site_label_2
_geom_bond_distance
Ti1 C22 2.2466(16)
Ti1 Cl1 2.3267(5)
Ti1 C1 2.3364(15)
Ti1 C2 2.4019(16)
Ti1 C15 2.4078(16)
Ti1 C5 2.4338(15)
Ti1 C11 2.4422(16)
Ti1 C13 2.4550(16)
Ti1 C14 2.4662(16)
Ti1 C4 2.4767(17)
Ti1 C12 2.4795(15)
Ti1 C3 2.4819(17)
Si1 C26 1.874(2)
Si1 C25 1.876(3)
Si1 C24 1.901(3)
Si1 C22 1.9024(16)
C1 C5 1.408(2)
C1 C2 1.429(2)
C1 C6 1.492(2)
C2 C3 1.407(2)
C2 C7 1.497(2)
C3 C4 1.400(3)
C3 C8 1.503(3)
C4 C5 1.423(2)
C4 C9 1.506(2)
C5 C10 1.506(2)
C6 C21 1.521(2)
C6 H6A 1.01(2)
C6 H6B 0.99(2)
C7 H7A 0.9600
C7 H7B 0.9600
C7 H7C 0.9600
C8 H8A 0.9600
C8 H8B 0.9600
C8 H8C 0.9600
C9 H9A 0.9600
C9 H9B 0.9600
C9 H9C 0.9600
C10 H10A 0.9600
C10 H10B 0.9600
C10 H10C 0.9600
C11 C12 1.403(2)
C11 C15 1.424(2)
C11 C20 1.498(2)
C12 C13 1.420(2)
C12 C16 1.501(2)
C13 C14 1.414(2)
C13 C17 1.501(2)
C14 C15 1.424(3)
C14 C18 1.501(2)
C15 C19 1.503(3)
C16 H16A 0.9600
C16 H16B 0.9600
C16 H16C 0.9600
C17 H17A 0.9600
C17 H17B 0.9600
C17 H17C 0.9600
C18 H18A 0.9600
C18 H18B 0.9600
C18 H18C 0.9600
C19 H19A 0.9600
C19 H19B 0.9600
C19 H19C 0.9600
C20 H20A 0.9600
C20 H20B 0.9600
C20 H20C 0.9600
C21 C22 1.356(2)
C21 C23 1.518(2)
C23 H23A 0.9600
C23 H23B 0.9600
C23 H23C 0.9600
C24 H24A 0.9600
C24 H24B 0.9600
C24 H24C 0.9600
C25 H25A 0.9600
C25 H25B 0.9600
C25 H25C 0.9600
C26 H26A 0.9600
C26 H26B 0.9600
C26 H26C 0.9600
